data_7249204
loop_
_publ_author_name
'Lee, Chia-Yi'
'Usman, Muhammad'
'Wang, Song-Wei'
'Thapa, Kedar Bahadur'
'Chen, Tsun-Ren'
'Chen, Jhy-Der'

_publ_section_title
;
 Designed synthesis of Co(ii) coordination polymers for evaluation of
 structural transformations
;
_journal_issue 36
_journal_name_full CrystEngComm
_journal_page_first 5099
_journal_page_last 5107
_journal_paper_doi 10.1039/D4CE00723A
_journal_volume 26
_journal_year 2024
_chemical_formula_sum 'C23 H25 Co N2 O8'
_chemical_formula_weight 516.38
_space_group_crystal_system triclinic
_space_group_IT_number 2
_space_group_name_Hall '-P 1'
_space_group_name_H-M_alt 'P -1'
_atom_sites_solution_hydrogens mixed
_audit_creation_method SHELXL-2018/3
_audit_update_record
;
2024-07-09 deposited with the CCDC.	2024-08-13 downloaded from the CCDC.
;
_cell_angle_alpha 85.008(10)
_cell_angle_beta 76.029(11)
_cell_angle_gamma 85.758(11)
_cell_formula_units_Z 2
_cell_length_a 9.834(4)
_cell_length_b 11.041(5)
_cell_length_c 11.166(5)
_cell_measurement_reflns_used 5504
_cell_measurement_temperature 296(2)
_cell_measurement_theta_max 28.55
_cell_measurement_theta_min 2.49
_cell_volume 1170.3(9)
_computing_cell_refinement 'Bruker SAINT'
_computing_data_collection 'Bruker APEX2'
_computing_data_reduction 'Bruker SAINT'
_computing_molecular_graphics 'Bruker SHELXTL'
_computing_publication_material 'Bruker SHELXTL'
_computing_structure_refinement 'SHELXL-2018/3 (Sheldrick, 2018)'
_computing_structure_solution 'SHELXS-97 (Sheldrick 2008)'
_diffrn_ambient_temperature 296(2)
_diffrn_measured_fraction_theta_full 1.000
_diffrn_measured_fraction_theta_max 1.000
_diffrn_measurement_device_type 'Bruker APEX-II CCD'
_diffrn_measurement_method '\f and \w scans'
_diffrn_radiation_type MoK\a
_diffrn_radiation_wavelength 0.71073
_diffrn_reflns_av_R_equivalents 0.0718
_diffrn_reflns_av_unetI/netI 0.0787
_diffrn_reflns_Laue_measured_fraction_full 1.000
_diffrn_reflns_Laue_measured_fraction_max 1.000
_diffrn_reflns_limit_h_max 12
_diffrn_reflns_limit_h_min -12
_diffrn_reflns_limit_k_max 13
_diffrn_reflns_limit_k_min -13
_diffrn_reflns_limit_l_max 13
_diffrn_reflns_limit_l_min -13
_diffrn_reflns_number 16162
_diffrn_reflns_point_group_measured_fraction_full 1.000
_diffrn_reflns_point_group_measured_fraction_max 1.000
_diffrn_reflns_theta_full 25.242
_diffrn_reflns_theta_max 25.997
_diffrn_reflns_theta_min 1.854
_exptl_absorpt_coefficient_mu 0.784
_exptl_absorpt_correction_T_max 0.7457
_exptl_absorpt_correction_T_min 0.4519
_exptl_absorpt_correction_type multi-scan
_exptl_absorpt_process_details 'sadabs v2008/1(bruker axs, 2008)'
_exptl_crystal_colour violet
_exptl_crystal_density_diffrn 1.465
_exptl_crystal_description block
_exptl_crystal_F_000 536
_exptl_crystal_size_max 0.500
_exptl_crystal_size_mid 0.200
_exptl_crystal_size_min 0.200
_refine_diff_density_max 0.377
_refine_diff_density_min -0.425
_refine_diff_density_rms 0.067
_refine_ls_extinction_method none
_refine_ls_goodness_of_fit_ref 1.007
_refine_ls_hydrogen_treatment constr
_refine_ls_matrix_type full
_refine_ls_number_parameters 307
_refine_ls_number_reflns 4604
_refine_ls_number_restraints 0
_refine_ls_restrained_S_all 1.007
_refine_ls_R_factor_all 0.0815
_refine_ls_R_factor_gt 0.0446
_refine_ls_shift/su_max 0.001
_refine_ls_shift/su_mean 0.000
_refine_ls_structure_factor_coef Fsqd
_refine_ls_weighting_details 'w=1/[\s^2^(Fo^2^)+(0.0380P)^2^] where P=(Fo^2^+2Fc^2^)/3'
_refine_ls_weighting_scheme calc
_refine_ls_wR_factor_gt 0.0843
_refine_ls_wR_factor_ref 0.0953
_reflns_Friedel_coverage 0.000
_reflns_number_gt 3170
_reflns_number_total 4604
_reflns_threshold_expression 'I > 2\s(I)'
_cod_data_source_file d4ce00723a2.cif
_cod_data_source_block 5
_cod_depositor_comments
;
The following automatic conversions were performed:

data item '_exptl_absorpt_correction_type' value 'multi_scan' was
changed to 'multi-scan' in accordance with the
/home/data/users/saulius/crontab/automatic-downloads/rss-feeds/RSC/lib/dictionaries/cif_core.dic
dictionary named 'cif_core.dic' version 2.4.2 last updated on
2011-04-26.

Automatic conversion script
Id: cif_fix_values 8170 2020-07-09 18:12:32Z antanas 

 Adding full bibliography for 7249203--7249207.cif.
;
_cod_database_code 7249204
_shelx_shelxl_version_number 2018/3
_shelx_space_group_comment
; 
The symmetry employed for this shelxl refinement is uniquely defined 
by the following loop, which should always be used as a source of 
symmetry information in preference to the above space-group names. 
They are only intended as comments. 
;
_shelx_estimated_absorpt_t_min 0.695
_shelx_estimated_absorpt_t_max 0.859

loop_
_space_group_symop_operation_xyz
'x, y, z'
'-x, -y, -z'

loop_
_atom_site_label
_atom_site_type_symbol
_atom_site_fract_x
_atom_site_fract_y
_atom_site_fract_z
_atom_site_U_iso_or_equiv
_atom_site_adp_type
_atom_site_occupancy
_atom_site_site_symmetry_order
_atom_site_calc_flag
_atom_site_refinement_flags_posn
_atom_site_refinement_flags_adp
_atom_site_refinement_flags_occupancy
_atom_site_disorder_assembly
_atom_site_disorder_group
Co Co 0.67233(4) 0.82205(3) 0.50754(4) 0.02468(13) Uani 1 1 d . . . . .
O1 O 0.3878(3) 0.9954(2) 0.1467(2) 0.0536(7) Uani 1 1 d . . . . .
O2 O 0.7401(2) 0.68043(17) 0.60909(17) 0.0345(5) Uani 1 1 d . . . . .
O3 O 0.6113(2) 0.71276(18) 0.79978(18) 0.0358(5) Uani 1 1 d . . . . .
O4 O 0.8710(2) -0.12635(17) 1.38011(17) 0.0305(5) Uani 1 1 d . . . . .
O5 O 0.6706(2) -0.03190(17) 1.36791(17) 0.0301(5) Uani 1 1 d . . . . .
O6 O 0.4708(2) 0.80992(17) 0.62548(18) 0.0343(5) Uani 1 1 d . . . . .
H6C H 0.422786 0.876066 0.617364 0.041 Uiso 1 1 d R U . . .
H6D H 0.477916 0.799836 0.700113 0.041 Uiso 1 1 d R U . . .
O7 O 0.7153(3) 0.9502(2) 0.61662(18) 0.0576(7) Uani 1 1 d . . . . .
H7B H 0.648243 0.963844 0.678851 0.069 Uiso 1 1 d R U . . .
H7C H 0.742343 1.016315 0.576110 0.069 Uiso 1 1 d R U . . .
N1 N 0.6168(2) 0.7063(2) 0.3814(2) 0.0279(6) Uani 1 1 d . . . . .
N2 N 0.4943(3) 0.8386(2) 0.0349(2) 0.0333(6) Uani 1 1 d . . . . .
H2A H 0.555069 0.818871 -0.030770 0.040 Uiso 1 1 calc R U . . .
C1 C 0.5488(3) 0.7529(3) 0.2954(3) 0.0308(7) Uani 1 1 d . . . . .
H1A H 0.526042 0.836204 0.291848 0.037 Uiso 1 1 calc R U . . .
C2 C 0.5105(3) 0.6842(3) 0.2116(3) 0.0287(7) Uani 1 1 d . . . . .
C3 C 0.5436(3) 0.5605(3) 0.2196(3) 0.0367(8) Uani 1 1 d . . . . .
H3A H 0.519544 0.510898 0.165636 0.044 Uiso 1 1 calc R U . . .
C4 C 0.6127(4) 0.5106(3) 0.3080(3) 0.0442(9) Uani 1 1 d . . . . .
H4A H 0.635288 0.427407 0.314109 0.053 Uiso 1 1 calc R U . . .
C5 C 0.6474(3) 0.5857(3) 0.3866(3) 0.0370(8) Uani 1 1 d . . . . .
H5A H 0.693883 0.551563 0.445740 0.044 Uiso 1 1 calc R U . . .
C6 C 0.4269(3) 0.7417(3) 0.1218(3) 0.0385(8) Uani 1 1 d . . . . .
H6A H 0.406781 0.678283 0.074737 0.046 Uiso 1 1 calc R U . . .
H6B H 0.337823 0.774647 0.169118 0.046 Uiso 1 1 calc R U . . .
C7 C 0.4653(3) 0.9558(3) 0.0534(3) 0.0308(7) Uani 1 1 d . . . . .
C8 C 0.7090(3) 0.6589(2) 0.7265(3) 0.0269(7) Uani 1 1 d . . . . .
C9 C 0.7987(3) 0.5590(2) 0.7749(2) 0.0241(7) Uani 1 1 d . . . . .
C10 C 0.8974(3) 0.4900(3) 0.6947(3) 0.0334(8) Uani 1 1 d . . . . .
H10A H 0.908782 0.506012 0.609796 0.040 Uiso 1 1 calc R U . . .
C11 C 0.9796(3) 0.3976(3) 0.7385(3) 0.0331(8) Uani 1 1 d . . . . .
H11A H 1.043385 0.351201 0.682561 0.040 Uiso 1 1 calc R U . . .
C12 C 0.9685(3) 0.3728(2) 0.8641(3) 0.0258(7) Uani 1 1 d . . . . .
C13 C 0.8691(3) 0.4426(3) 0.9451(3) 0.0320(7) Uani 1 1 d . . . . .
H13A H 0.859376 0.427864 1.029985 0.038 Uiso 1 1 calc R U . . .
C14 C 0.7850(3) 0.5332(3) 0.9014(3) 0.0293(7) Uani 1 1 d . . . . .
H14A H 0.718366 0.577502 0.957194 0.035 Uiso 1 1 calc R U . . .
C15 C 1.0651(3) 0.2755(3) 0.9095(3) 0.0322(7) Uani 1 1 d . . . . .
H15A H 1.107471 0.225268 0.841662 0.039 Uiso 1 1 calc R U . . .
H15B H 1.140126 0.315309 0.930327 0.039 Uiso 1 1 calc R U . . .
C16 C 0.9979(3) 0.1928(2) 1.0201(3) 0.0265(7) Uani 1 1 d . . . . .
C17 C 1.0676(3) 0.1512(3) 1.1101(3) 0.0379(8) Uani 1 1 d . . . . .
H17A H 1.157087 0.176813 1.104458 0.045 Uiso 1 1 calc R U . . .
C18 C 1.0077(3) 0.0719(3) 1.2092(3) 0.0409(9) Uani 1 1 d . . . . .
H18A H 1.058310 0.042995 1.267185 0.049 Uiso 1 1 calc R U . . .
C19 C 0.8733(3) 0.0361(2) 1.2218(3) 0.0256(7) Uani 1 1 d . . . . .
C20 C 0.8018(3) 0.0775(3) 1.1321(3) 0.0383(8) Uani 1 1 d . . . . .
H20A H 0.711004 0.054337 1.139285 0.046 Uiso 1 1 calc R U . . .
C21 C 0.8649(3) 0.1529(3) 1.0321(3) 0.0415(9) Uani 1 1 d . . . . .
H21A H 0.816707 0.177530 0.971189 0.050 Uiso 1 1 calc R U . . .
C22 C 0.8030(3) -0.0446(2) 1.3294(2) 0.0238(6) Uani 1 1 d . . . . .
O8 O 0.8757(3) 1.1402(3) 0.5452(3) 0.1046(13) Uani 1 1 d . . . . .
H8A H 0.946020 1.143616 0.576318 0.126 Uiso 1 1 d R U . . .
C23 C 0.8526(5) 1.2489(4) 0.4839(4) 0.0802(14) Uani 1 1 d . . . . .
H23A H 0.758200 1.255244 0.473346 0.120 Uiso 1 1 calc R U . . .
H23B H 0.917230 1.253970 0.404225 0.120 Uiso 1 1 calc R U . . .
H23C H 0.866020 1.314053 0.530675 0.120 Uiso 1 1 calc R U . . .

loop_
_atom_site_aniso_label
_atom_site_aniso_U_11
_atom_site_aniso_U_22
_atom_site_aniso_U_33
_atom_site_aniso_U_23
_atom_site_aniso_U_13
_atom_site_aniso_U_12
Co 0.0298(2) 0.0224(2) 0.0215(2) 0.00112(16) -0.00745(17) 0.00164(17)
O1 0.0769(18) 0.0466(15) 0.0265(13) -0.0074(11) 0.0085(12) 0.0038(13)
O2 0.0448(13) 0.0347(12) 0.0212(11) 0.0046(9) -0.0087(10) 0.0119(10)
O3 0.0423(14) 0.0341(12) 0.0284(12) -0.0039(10) -0.0071(10) 0.0128(10)
O4 0.0332(12) 0.0310(12) 0.0246(11) 0.0044(9) -0.0057(9) 0.0046(9)
O5 0.0299(12) 0.0265(11) 0.0325(12) 0.0040(9) -0.0075(10) 0.0008(9)
O6 0.0334(12) 0.0308(12) 0.0355(13) 0.0006(10) -0.0058(10) 0.0072(10)
O7 0.0817(19) 0.0633(16) 0.0233(13) -0.0094(12) 0.0084(13) -0.0363(15)
N1 0.0335(15) 0.0265(14) 0.0240(14) 0.0010(11) -0.0083(11) -0.0012(11)
N2 0.0432(17) 0.0343(15) 0.0227(14) -0.0022(12) -0.0097(12) 0.0022(13)
C1 0.0358(18) 0.0248(16) 0.0345(18) 0.0010(14) -0.0145(15) -0.0028(14)
C2 0.0294(17) 0.0311(17) 0.0257(17) 0.0013(14) -0.0059(14) -0.0088(14)
C3 0.049(2) 0.0311(18) 0.0339(19) -0.0057(15) -0.0143(16) -0.0086(16)
C4 0.067(3) 0.0212(17) 0.048(2) -0.0023(16) -0.0218(19) 0.0028(16)
C5 0.049(2) 0.0274(18) 0.0366(19) 0.0041(15) -0.0168(16) -0.0013(15)
C6 0.045(2) 0.0367(19) 0.041(2) 0.0017(16) -0.0229(17) -0.0080(16)
C7 0.0379(19) 0.0352(19) 0.0211(17) -0.0037(13) -0.0114(14) 0.0030(15)
C8 0.0341(18) 0.0207(16) 0.0279(18) 0.0000(13) -0.0114(14) -0.0026(13)
C9 0.0290(17) 0.0216(15) 0.0225(16) -0.0002(13) -0.0087(13) -0.0003(13)
C10 0.044(2) 0.0343(18) 0.0188(16) 0.0024(14) -0.0052(14) 0.0061(15)
C11 0.0378(19) 0.0334(18) 0.0229(17) -0.0026(14) 0.0002(14) 0.0075(15)
C12 0.0283(17) 0.0230(16) 0.0251(16) 0.0051(13) -0.0070(13) -0.0012(13)
C13 0.042(2) 0.0339(18) 0.0183(16) 0.0034(13) -0.0076(14) 0.0044(15)
C14 0.0346(18) 0.0292(17) 0.0215(16) -0.0014(13) -0.0029(14) 0.0029(14)
C15 0.0309(18) 0.0316(18) 0.0313(18) 0.0054(14) -0.0053(14) 0.0019(14)
C16 0.0312(18) 0.0210(15) 0.0252(16) 0.0054(13) -0.0057(13) 0.0019(13)
C17 0.0258(18) 0.047(2) 0.040(2) 0.0145(16) -0.0125(15) -0.0066(15)
C18 0.033(2) 0.056(2) 0.0339(19) 0.0161(17) -0.0142(15) -0.0040(17)
C19 0.0299(17) 0.0242(16) 0.0225(16) -0.0002(13) -0.0079(13) 0.0035(13)
C20 0.0342(19) 0.046(2) 0.039(2) 0.0117(16) -0.0180(16) -0.0115(16)
C21 0.042(2) 0.053(2) 0.0335(19) 0.0178(16) -0.0234(16) -0.0097(17)
C22 0.0308(18) 0.0216(16) 0.0203(15) -0.0038(12) -0.0088(13) 0.0012(13)
O8 0.087(2) 0.074(2) 0.176(3) 0.061(2) -0.089(2) -0.0452(18)
C23 0.097(4) 0.059(3) 0.101(4) -0.001(3) -0.057(3) -0.007(3)

loop_
_atom_type_symbol
_atom_type_description
_atom_type_scat_dispersion_real
_atom_type_scat_dispersion_imag
_atom_type_scat_source
C C 0.0033 0.0016 'International Tables Vol C Tables 4.2.6.8 and 6.1.1.4'
H H 0.0000 0.0000 'International Tables Vol C Tables 4.2.6.8 and 6.1.1.4'
N N 0.0061 0.0033 'International Tables Vol C Tables 4.2.6.8 and 6.1.1.4'
O O 0.0106 0.0060 'International Tables Vol C Tables 4.2.6.8 and 6.1.1.4'
Co Co 0.3494 0.9721 'International Tables Vol C Tables 4.2.6.8 and 6.1.1.4'

loop_
_geom_angle_atom_site_label_1
_geom_angle_atom_site_label_2
_geom_angle_atom_site_label_3
_geom_angle
_geom_angle_site_symmetry_1
_geom_angle_site_symmetry_3
_geom_angle_publ_flag
O2 Co O7 93.32(10) . . ?
O2 Co O6 88.91(8) . . ?
O7 Co O6 89.14(8) . . ?
O2 Co O5 161.31(8) . 1_564 ?
O7 Co O5 86.93(9) . 1_564 ?
O6 Co O5 109.78(8) . 1_564 ?
O2 Co N1 93.59(9) . . ?
O7 Co N1 173.07(10) . . ?
O6 Co N1 90.48(9) . . ?
O5 Co N1 86.68(9) 1_564 . ?
O2 Co O4 100.94(8) . 1_564 ?
O7 Co O4 84.54(8) . 1_564 ?
O6 Co O4 168.56(7) . 1_564 ?
O5 Co O4 60.45(7) 1_564 1_564 ?
N1 Co O4 94.65(8) . 1_564 ?
O2 Co C22 131.02(9) . 1_564 ?
O7 Co C22 84.83(9) . 1_564 ?
O6 Co C22 139.83(9) . 1_564 ?
O5 Co C22 30.36(8) 1_564 1_564 ?
N1 Co C22 91.01(9) . 1_564 ?
O4 Co C22 30.09(8) 1_564 1_564 ?
C8 O2 Co 128.44(18) . . ?
C22 O4 Co 88.74(17) . 1_546 ?
C22 O5 Co 91.01(16) . 1_546 ?
Co O6 H6C 109.4 . . ?
Co O6 H6D 109.3 . . ?
H6C O6 H6D 108.1 . . ?
Co O7 H7B 113.3 . . ?
Co O7 H7C 113.4 . . ?
H7B O7 H7C 110.9 . . ?
C5 N1 C1 117.3(3) . . ?
C5 N1 Co 121.7(2) . . ?
C1 N1 Co 121.00(19) . . ?
C7 N2 C6 122.6(3) . . ?
C7 N2 H2A 118.7 . . ?
C6 N2 H2A 118.7 . . ?
N1 C1 C2 124.0(3) . . ?
N1 C1 H1A 118.0 . . ?
C2 C1 H1A 118.0 . . ?
C3 C2 C1 117.1(3) . . ?
C3 C2 C6 121.7(3) . . ?
C1 C2 C6 121.1(3) . . ?
C2 C3 C4 119.9(3) . . ?
C2 C3 H3A 120.1 . . ?
C4 C3 H3A 120.1 . . ?
C5 C4 C3 119.1(3) . . ?
C5 C4 H4A 120.5 . . ?
C3 C4 H4A 120.5 . . ?
N1 C5 C4 122.6(3) . . ?
N1 C5 H5A 118.7 . . ?
C4 C5 H5A 118.7 . . ?
N2 C6 C2 115.6(3) . . ?
N2 C6 H6A 108.4 . . ?
C2 C6 H6A 108.4 . . ?
N2 C6 H6B 108.4 . . ?
C2 C6 H6B 108.4 . . ?
H6A C6 H6B 107.4 . . ?
O1 C7 N2 124.9(3) . . ?
O1 C7 C7 119.8(3) . 2_675 ?
N2 C7 C7 115.3(3) . 2_675 ?
O3 C8 O2 124.9(3) . . ?
O3 C8 C9 120.1(3) . . ?
O2 C8 C9 115.0(2) . . ?
C10 C9 C14 117.9(3) . . ?
C10 C9 C8 120.9(3) . . ?
C14 C9 C8 121.2(2) . . ?
C9 C10 C11 121.2(3) . . ?
C9 C10 H10A 119.4 . . ?
C11 C10 H10A 119.4 . . ?
C10 C11 C12 121.2(3) . . ?
C10 C11 H11A 119.4 . . ?
C12 C11 H11A 119.4 . . ?
C11 C12 C13 117.6(3) . . ?
C11 C12 C15 120.1(3) . . ?
C13 C12 C15 122.2(3) . . ?
C14 C13 C12 121.1(3) . . ?
C14 C13 H13A 119.4 . . ?
C12 C13 H13A 119.4 . . ?
C13 C14 C9 120.8(3) . . ?
C13 C14 H14A 119.6 . . ?
C9 C14 H14A 119.6 . . ?
C16 C15 C12 116.2(2) . . ?
C16 C15 H15A 108.2 . . ?
C12 C15 H15A 108.2 . . ?
C16 C15 H15B 108.2 . . ?
C12 C15 H15B 108.2 . . ?
H15A C15 H15B 107.4 . . ?
C17 C16 C21 117.4(3) . . ?
C17 C16 C15 121.8(3) . . ?
C21 C16 C15 120.7(3) . . ?
C16 C17 C18 121.7(3) . . ?
C16 C17 H17A 119.2 . . ?
C18 C17 H17A 119.2 . . ?
C19 C18 C17 120.1(3) . . ?
C19 C18 H18A 119.9 . . ?
C17 C18 H18A 119.9 . . ?
C18 C19 C20 118.8(3) . . ?
C18 C19 C22 121.8(3) . . ?
C20 C19 C22 119.4(3) . . ?
C21 C20 C19 120.3(3) . . ?
C21 C20 H20A 119.9 . . ?
C19 C20 H20A 119.9 . . ?
C20 C21 C16 121.7(3) . . ?
C20 C21 H21A 119.2 . . ?
C16 C21 H21A 119.2 . . ?
O4 C22 O5 119.8(3) . . ?
O4 C22 C19 121.7(3) . . ?
O5 C22 C19 118.5(2) . . ?
O4 C22 Co 61.17(15) . 1_546 ?
O5 C22 Co 58.63(14) . 1_546 ?
C19 C22 Co 176.9(2) . 1_546 ?
C23 O8 H8A 109.6 . . ?
O8 C23 H23A 109.5 . . ?
O8 C23 H23B 109.5 . . ?
H23A C23 H23B 109.5 . . ?
O8 C23 H23C 109.5 . . ?
H23A C23 H23C 109.5 . . ?
H23B C23 H23C 109.5 . . ?

loop_
_geom_bond_atom_site_label_1
_geom_bond_atom_site_label_2
_geom_bond_distance
_geom_bond_site_symmetry_2
_geom_bond_publ_flag
Co O2 2.019(2) . ?
Co O7 2.073(2) . ?
Co O6 2.105(2) . ?
Co O5 2.145(2) 1_564 ?
Co N1 2.168(2) . ?
Co O4 2.202(2) 1_564 ?
Co C22 2.513(3) 1_564 ?
O1 C7 1.227(3) . ?
O2 C8 1.277(3) . ?
O3 C8 1.252(3) . ?
O4 C22 1.260(3) . ?
O5 C22 1.270(3) . ?
O6 H6C 0.8500 . ?
O6 H6D 0.8501 . ?
O7 H7B 0.8500 . ?
O7 H7C 0.8498 . ?
N1 C5 1.343(4) . ?
N1 C1 1.344(3) . ?
N2 C7 1.327(4) . ?
N2 C6 1.463(4) . ?
N2 H2A 0.8600 . ?
C1 C2 1.389(4) . ?
C1 H1A 0.9300 . ?
C2 C3 1.381(4) . ?
C2 C6 1.514(4) . ?
C3 C4 1.383(4) . ?
C3 H3A 0.9300 . ?
C4 C5 1.373(4) . ?
C4 H4A 0.9300 . ?
C5 H5A 0.9300 . ?
C6 H6A 0.9700 . ?
C6 H6B 0.9700 . ?
C7 C7 1.531(6) 2_675 ?
C8 C9 1.506(4) . ?
C9 C10 1.384(4) . ?
C9 C14 1.393(4) . ?
C10 C11 1.384(4) . ?
C10 H10A 0.9300 . ?
C11 C12 1.385(4) . ?
C11 H11A 0.9300 . ?
C12 C13 1.396(4) . ?
C12 C15 1.516(4) . ?
C13 C14 1.383(4) . ?
C13 H13A 0.9300 . ?
C14 H14A 0.9300 . ?
C15 C16 1.515(4) . ?
C15 H15A 0.9700 . ?
C15 H15B 0.9700 . ?
C16 C17 1.377(4) . ?
C16 C21 1.384(4) . ?
C17 C18 1.389(4) . ?
C17 H17A 0.9300 . ?
C18 C19 1.379(4) . ?
C18 H18A 0.9300 . ?
C19 C20 1.385(4) . ?
C19 C22 1.490(4) . ?
C20 C21 1.380(4) . ?
C20 H20A 0.9300 . ?
C21 H21A 0.9300 . ?
O8 C23 1.361(4) . ?
O8 H8A 0.8500 . ?
C23 H23A 0.9600 . ?
C23 H23B 0.9600 . ?
C23 H23C 0.9600 . ?
